data_7249543
loop_
_publ_author_name
'Giunchi, Andrea'
'Pandolfi, Lorenzo'
'Della Valle, Raffaele G.'
'Salzillo, Tommaso'
'Venuti, Elisabetta'
'Demitri, Nicola'
'Riegler, Hans'
'Petschacher, Christina'
'Liu, Jie'
'Werzer, Oliver'

_publ_section_title
;
 Structural properties and lattice phonons evolution in
 phenothiazine/iminostilbene solid solutions
;
_journal_issue 46
_journal_name_full CrystEngComm
_journal_page_first 6573
_journal_page_last 6584
_journal_paper_doi 10.1039/D4CE00605D
_journal_volume 26
_journal_year 2024
_chemical_formula_moiety '0.64(C14 H11 N), 0.36(C12 H9 N S)'
_chemical_formula_sum 'C13.28 H10.28 N S0.36'
_chemical_formula_weight 195.41
_space_group_crystal_system orthorhombic
_space_group_IT_number 62
_space_group_name_Hall '-P 2ac 2n'
_space_group_name_H-M_alt 'P n m a'
_atom_sites_solution_hydrogens mixed
_atom_sites_solution_primary direct
_atom_sites_solution_secondary difmap
_audit_creation_method SHELXL-2017/1
_audit_update_record
;
2017-07-18 deposited with the CCDC.	2024-10-28 downloaded from the CCDC.
;
_cell_angle_alpha 90
_cell_angle_beta 90
_cell_angle_gamma 90
_cell_formula_units_Z 4
_cell_length_a 7.959(2)
_cell_length_b 20.594(4)
_cell_length_c 5.977(1)
_cell_measurement_reflns_used 790
_cell_measurement_temperature 100(2)
_cell_measurement_theta_max 27.412
_cell_measurement_theta_min 1.948
_cell_volume 979.7(4)
_computing_cell_refinement 'XDS (Kabsch, 2010)'
_computing_data_collection 'Elettra XRD1 Data Collection SW'
_computing_data_reduction 'XDS (Kabsch, 2010)'
_computing_molecular_graphics 'Ortep3 for Windows - Coot'
_computing_publication_material 'enCIFer - publCIF'
_computing_structure_refinement 'SHELXL-2017/1 (Sheldrick, 2015)'
_computing_structure_solution 'SHELXT (Sheldrick, 2015)'
_diffrn_ambient_temperature 100(2)
_diffrn_measured_fraction_theta_full 0.986
_diffrn_measured_fraction_theta_max 0.988
_diffrn_measurement_device_type
;
'Huber 4-circles Kappa Goniometer, Pilatus 2M detector'
;
_diffrn_measurement_method 'Rotating crystal'
_diffrn_radiation_type Synchrotron
_diffrn_radiation_wavelength 0.700
_diffrn_reflns_av_R_equivalents 0.0871
_diffrn_reflns_av_unetI/netI 0.1106
_diffrn_reflns_Laue_measured_fraction_full 0.986
_diffrn_reflns_Laue_measured_fraction_max 0.988
_diffrn_reflns_limit_h_max 10
_diffrn_reflns_limit_h_min 0
_diffrn_reflns_limit_k_max 27
_diffrn_reflns_limit_k_min 0
_diffrn_reflns_limit_l_max 7
_diffrn_reflns_limit_l_min 0
_diffrn_reflns_number 6860
_diffrn_reflns_point_group_measured_fraction_full 0.986
_diffrn_reflns_point_group_measured_fraction_max 0.988
_diffrn_reflns_theta_full 24.835
_diffrn_reflns_theta_max 27.412
_diffrn_reflns_theta_min 1.948
_diffrn_source 'Elettra Synchrotron - XRD1 BL'
_diffrn_standards_decay_% 0
_diffrn_standards_interval_count 0
_diffrn_standards_number 0
_exptl_absorpt_coefficient_mu 0.144
_exptl_absorpt_correction_type none
_exptl_crystal_colour 'Light yellow'
_exptl_crystal_density_diffrn 1.325
_exptl_crystal_description 'Thin plate'
_exptl_crystal_F_000 411
_exptl_crystal_size_max 0.050
_exptl_crystal_size_mid 0.050
_exptl_crystal_size_min 0.010
_refine_diff_density_max 0.261
_refine_diff_density_min -0.175
_refine_diff_density_rms 0.052
_refine_ls_extinction_method none
_refine_ls_goodness_of_fit_ref 1.023
_refine_ls_hydrogen_treatment mixed
_refine_ls_matrix_type full
_refine_ls_number_parameters 125
_refine_ls_number_reflns 1187
_refine_ls_number_restraints 54
_refine_ls_restrained_S_all 1.007
_refine_ls_R_factor_all 0.1094
_refine_ls_R_factor_gt 0.0636
_refine_ls_shift/su_max 0.001
_refine_ls_shift/su_mean 0.000
_refine_ls_structure_factor_coef Fsqd
_refine_ls_weighting_details 'w=1/[\s^2^(Fo^2^)+(0.0980P)^2^] where P=(Fo^2^+2Fc^2^)/3'
_refine_ls_weighting_scheme calc
_refine_ls_wR_factor_gt 0.1738
_refine_ls_wR_factor_ref 0.2070
_reflns_Friedel_coverage 0.000
_reflns_number_gt 662
_reflns_number_total 1187
_reflns_threshold_expression 'I > 2\s(I)'
_cod_data_source_file d4ce00605d2.cif
_cod_data_source_block ISBPTZ100K
_cod_depositor_comments 'Adding full bibliography for 7249540--7249545.cif.'
_cod_original_cell_volume 979.7(3)
_cod_database_code 7249543
_shelx_shelxl_version_number 2017/1
_shelx_space_group_comment
;
The symmetry employed for this shelxl refinement is uniquely defined
by the following loop, which should always be used as a source of
symmetry information in preference to the above space-group names.
They are only intended as comments.
;
_shelx_estimated_absorpt_t_min 0.993
_shelx_estimated_absorpt_t_max 0.999

loop_
_space_group_symop_operation_xyz
'x, y, z'
'-x+1/2, -y, z+1/2'
'-x, y+1/2, -z'
'x+1/2, -y+1/2, -z+1/2'
'-x, -y, -z'
'x-1/2, y, -z-1/2'
'x, -y-1/2, z'
'-x-1/2, y-1/2, z-1/2'

loop_
_atom_site_label
_atom_site_type_symbol
_atom_site_fract_x
_atom_site_fract_y
_atom_site_fract_z
_atom_site_U_iso_or_equiv
_atom_site_adp_type
_atom_site_occupancy
_atom_site_site_symmetry_order
_atom_site_calc_flag
_atom_site_refinement_flags_posn
_atom_site_refinement_flags_adp
_atom_site_refinement_flags_occupancy
_atom_site_disorder_assembly
_atom_site_disorder_group
S_1 S 0.0968(5) 0.250000 0.3011(6) 0.0816(14) Uani 0.36 2 d DS T P A 1
N_1 N 0.274(4) 0.250000 0.751(2) 0.078(7) Uani 0.36 2 d DS T P A 1
HN1_1 H 0.342(7) 0.250000 0.854(6) 0.093 Uiso 0.36 2 d DS U P B 1
C1_1 C 0.272(3) 0.3099(2) 0.642(2) 0.0569(12) Uani 0.36 1 d D . P A 1
C2_1 C 0.2015(15) 0.31613(18) 0.4270(16) 0.0602(10) Uani 0.36 1 d D . P A 1
C6_1 C 0.372(3) 0.3606(6) 0.721(3) 0.074(7) Uani 0.36 1 d D . P A 1
H6_1 H 0.444568 0.353757 0.844977 0.089 Uiso 0.36 1 calc R U P A 1
C3_1 C 0.209(3) 0.3750(5) 0.315(3) 0.086(5) Uani 0.36 1 d D . P A 1
H3_1 H 0.155830 0.379263 0.172988 0.103 Uiso 0.36 1 calc R U P A 1
C4_1 C 0.292(3) 0.4280(5) 0.407(3) 0.095(8) Uani 0.36 1 d D . P A 1
H4_1 H 0.299892 0.467881 0.328297 0.114 Uiso 0.36 1 calc R U P A 1
C5_1 C 0.365(4) 0.4213(6) 0.619(3) 0.094(7) Uani 0.36 1 d D . P A 1
H5_1 H 0.408921 0.458304 0.693502 0.113 Uiso 0.36 1 calc R U P A 1
N_2 N 0.243(2) 0.250000 0.7160(14) 0.065(2) Uani 0.64 2 d DS T P C 2
HN1_2 H 0.274(5) 0.250000 0.847(2) 0.078 Uiso 0.64 2 d DS U P D 2
C1_2 C 0.2829(16) 0.3108(2) 0.6192(13) 0.0569(12) Uani 0.64 1 d D . P C 2
C2_2 C 0.2195(8) 0.3280(2) 0.4064(8) 0.0602(10) Uani 0.64 1 d D . P C 2
CA_2 C 0.1262(6) 0.28257(15) 0.2666(8) 0.0602(10) Uani 0.64 1 d D . P C 2
HA_2 H 0.054395 0.302090 0.158920 0.072 Uiso 0.64 1 calc R U P C 2
C6_2 C 0.3572(16) 0.3579(4) 0.7508(15) 0.056(3) Uani 0.64 1 d D . P C 2
H6_2 H 0.390085 0.346964 0.898921 0.068 Uiso 0.64 1 calc R U P C 2
C3_2 C 0.2431(13) 0.3921(3) 0.3350(13) 0.065(2) Uani 0.64 1 d D . P C 2
H3_2 H 0.204245 0.404122 0.190579 0.078 Uiso 0.64 1 calc R U P C 2
C5_2 C 0.385(2) 0.4203(4) 0.6746(16) 0.069(2) Uani 0.64 1 d D . P C 2
H5_2 H 0.447659 0.450236 0.762571 0.083 Uiso 0.64 1 calc R U P C 2
C4_2 C 0.321(2) 0.4389(4) 0.4669(17) 0.073(2) Uani 0.64 1 d D . P C 2
H4_2 H 0.330684 0.482470 0.416665 0.088 Uiso 0.64 1 calc R U P C 2

loop_
_atom_site_aniso_label
_atom_site_aniso_U_11
_atom_site_aniso_U_22
_atom_site_aniso_U_33
_atom_site_aniso_U_23
_atom_site_aniso_U_13
_atom_site_aniso_U_12
S_1 0.0286(16) 0.190(5) 0.0263(15) 0.000 -0.0056(12) 0.000
N_1 0.071(11) 0.151(15) 0.011(5) 0.000 -0.009(5) 0.000
C1_1 0.0315(19) 0.116(2) 0.0235(17) -0.0018(13) 0.0034(18) 0.0092(13)
C2_1 0.0260(15) 0.131(2) 0.0236(12) 0.0034(15) 0.0036(10) 0.0092(16)
C6_1 0.040(8) 0.109(15) 0.074(12) 0.006(9) 0.013(6) 0.029(8)
C3_1 0.026(7) 0.181(13) 0.050(8) 0.051(9) 0.013(5) 0.024(8)
C4_1 0.08(2) 0.104(14) 0.100(19) 0.028(11) 0.054(14) 0.047(11)
C5_1 0.048(9) 0.098(13) 0.14(2) -0.026(10) 0.012(15) 0.010(7)
N_2 0.073(6) 0.107(6) 0.015(3) 0.000 -0.008(3) 0.000
C1_2 0.0315(19) 0.116(2) 0.0235(17) -0.0018(13) 0.0034(18) 0.0092(13)
C2_2 0.0260(15) 0.131(2) 0.0236(12) 0.0034(15) 0.0036(10) 0.0092(16)
CA_2 0.0260(15) 0.131(2) 0.0236(12) 0.0034(15) 0.0036(10) 0.0092(16)
C6_2 0.029(3) 0.115(8) 0.0251(19) -0.010(3) 0.000(2) 0.013(3)
C3_2 0.037(6) 0.121(6) 0.037(3) -0.001(4) 0.001(3) 0.024(5)
C5_2 0.042(4) 0.127(7) 0.040(2) -0.016(3) -0.001(2) 0.023(3)
C4_2 0.053(4) 0.123(6) 0.042(3) -0.010(3) -0.002(3) 0.026(4)

loop_
_atom_type_symbol
_atom_type_description
_atom_type_scat_dispersion_real
_atom_type_scat_dispersion_imag
_atom_type_scat_source
C C 0.0030 0.0016 'International Tables Vol C Tables 4.2.6.8 and 6.1.1.4'
N N 0.0059 0.0032 'International Tables Vol C Tables 4.2.6.8 and 6.1.1.4'
H H 0.0000 0.0000 'International Tables Vol C Tables 4.2.6.8 and 6.1.1.4'
S S 0.1218 0.1208 'International Tables Vol C Tables 4.2.6.8 and 6.1.1.4'

loop_
_geom_angle_atom_site_label_1
_geom_angle_atom_site_label_2
_geom_angle_atom_site_label_3
_geom_angle
_geom_angle_site_symmetry_1
_geom_angle_site_symmetry_3
_geom_angle_publ_flag
C2_1 S_1 C2_1 101.0(4) . 7_565 ?
C1_1 N_1 C1_1 123.9(8) 7_565 . ?
C1_1 N_1 HN1_1 111.0(10) 7_565 . ?
C1_1 N_1 HN1_1 111.0(11) . . ?
C6_1 C1_1 N_1 119.7(6) . . ?
C6_1 C1_1 C2_1 118.0(6) . . ?
N_1 C1_1 C2_1 120.9(4) . . ?
C3_1 C2_1 C1_1 120.3(4) . . ?
C3_1 C2_1 S_1 119.2(4) . . ?
C1_1 C2_1 S_1 120.5(3) . . ?
C5_1 C6_1 C1_1 119.9(6) . . ?
C5_1 C6_1 H6_1 120.0 . . ?
C1_1 C6_1 H6_1 120.0 . . ?
C2_1 C3_1 C4_1 120.8(5) . . ?
C2_1 C3_1 H3_1 119.6 . . ?
C4_1 C3_1 H3_1 119.6 . . ?
C3_1 C4_1 C5_1 118.7(6) . . ?
C3_1 C4_1 H4_1 120.6 . . ?
C5_1 C4_1 H4_1 120.6 . . ?
C6_1 C5_1 C4_1 120.2(6) . . ?
C6_1 C5_1 H5_1 119.9 . . ?
C4_1 C5_1 H5_1 119.9 . . ?
C1_2 N_2 C1_2 124.4(8) 7_565 . ?
C1_2 N_2 HN1_2 108.9(10) 7_565 . ?
C1_2 N_2 HN1_2 108.9(10) . . ?
C6_2 C1_2 C2_2 119.2(3) . . ?
C6_2 C1_2 N_2 119.0(4) . . ?
C2_2 C1_2 N_2 120.7(4) . . ?
C3_2 C2_2 C1_2 117.6(3) . . ?
C3_2 C2_2 CA_2 119.9(4) . . ?
C1_2 C2_2 CA_2 122.4(3) . . ?
CA_2 CA_2 C2_2 129.9(2) 7_565 . ?
CA_2 CA_2 HA_2 115.0 7_565 . ?
C2_2 CA_2 HA_2 115.0 . . ?
C1_2 C6_2 C5_2 122.3(4) . . ?
C1_2 C6_2 H6_2 118.8 . . ?
C5_2 C6_2 H6_2 118.8 . . ?
C4_2 C3_2 C2_2 122.7(5) . . ?
C4_2 C3_2 H3_2 118.7 . . ?
C2_2 C3_2 H3_2 118.7 . . ?
C6_2 C5_2 C4_2 119.2(5) . . ?
C6_2 C5_2 H5_2 120.4 . . ?
C4_2 C5_2 H5_2 120.4 . . ?
C3_2 C4_2 C5_2 118.5(5) . . ?
C3_2 C4_2 H4_2 120.7 . . ?
C5_2 C4_2 H4_2 120.7 . . ?

loop_
_geom_bond_atom_site_label_1
_geom_bond_atom_site_label_2
_geom_bond_distance
_geom_bond_site_symmetry_2
_geom_bond_publ_flag
S_1 C2_1 1.765(4) . ?
S_1 C2_1 1.765(4) 7_565 ?
N_1 C1_1 1.397(4) 7_565 ?
N_1 C1_1 1.397(4) . ?
N_1 HN1_1 0.817(8) . ?
C1_1 C6_1 1.396(7) . ?
C1_1 C2_1 1.406(5) . ?
C2_1 C3_1 1.387(5) . ?
C6_1 C5_1 1.393(7) . ?
C6_1 H6_1 0.9500 . ?
C3_1 C4_1 1.393(6) . ?
C3_1 H3_1 0.9500 . ?
C4_1 C5_1 1.396(7) . ?
C4_1 H4_1 0.9500 . ?
C5_1 H5_1 0.9500 . ?
N_2 C1_2 1.414(4) 7_565 ?
N_2 C1_2 1.414(4) . ?
N_2 HN1_2 0.820(8) . ?
C1_2 C6_2 1.382(5) . ?
C1_2 C2_2 1.414(4) . ?
C2_2 C3_2 1.400(5) . ?
C2_2 CA_2 1.458(4) . ?
CA_2 CA_2 1.341(6) 7_565 ?
CA_2 HA_2 0.9500 . ?
C6_2 C5_2 1.382(6) . ?
C6_2 H6_2 0.9500 . ?
C3_2 C4_2 1.391(6) . ?
C3_2 H3_2 0.9500 . ?
C5_2 C4_2 1.396(6) . ?
C5_2 H5_2 0.9500 . ?
C4_2 H4_2 0.9500 . ?

loop_
_geom_torsion_atom_site_label_1
_geom_torsion_atom_site_label_2
_geom_torsion_atom_site_label_3
_geom_torsion_atom_site_label_4
_geom_torsion
_geom_torsion_site_symmetry_1
_geom_torsion_site_symmetry_2
_geom_torsion_site_symmetry_3
_geom_torsion_site_symmetry_4
_geom_torsion_publ_flag
C1_1 N_1 C1_1 C6_1 -140(2) 7_565 . . . ?
C1_1 N_1 C1_1 C2_1 26(3) 7_565 . . . ?
C6_1 C1_1 C2_1 C3_1 -10(3) . . . . ?
N_1 C1_1 C2_1 C3_1 -176.5(18) . . . . ?
C6_1 C1_1 C2_1 S_1 171.9(17) . . . . ?
N_1 C1_1 C2_1 S_1 6(2) . . . . ?
C2_1 S_1 C2_1 C3_1 153.7(14) 7_565 . . . ?
C2_1 S_1 C2_1 C1_1 -28.3(16) 7_565 . . . ?
N_1 C1_1 C6_1 C5_1 -177(2) . . . . ?
C2_1 C1_1 C6_1 C5_1 17(4) . . . . ?
C1_1 C2_1 C3_1 C4_1 3(3) . . . . ?
S_1 C2_1 C3_1 C4_1 -179.0(19) . . . . ?
C2_1 C3_1 C4_1 C5_1 -2(4) . . . . ?
C1_1 C6_1 C5_1 C4_1 -16(4) . . . . ?
C3_1 C4_1 C5_1 C6_1 8(4) . . . . ?
C1_2 N_2 C1_2 C6_2 -132.1(11) 7_565 . . . ?
C1_2 N_2 C1_2 C2_2 60.0(15) 7_565 . . . ?
C6_2 C1_2 C2_2 C3_2 3.1(16) . . . . ?
N_2 C1_2 C2_2 C3_2 170.9(9) . . . . ?
C6_2 C1_2 C2_2 CA_2 -174.4(10) . . . . ?
N_2 C1_2 C2_2 CA_2 -6.5(12) . . . . ?
C3_2 C2_2 CA_2 CA_2 159.5(6) . . . 7_565 ?
C1_2 C2_2 CA_2 CA_2 -23.1(9) . . . 7_565 ?
C2_2 C1_2 C6_2 C5_2 -6(2) . . . . ?
N_2 C1_2 C6_2 C5_2 -173.8(12) . . . . ?
C1_2 C2_2 C3_2 C4_2 -1.8(17) . . . . ?
CA_2 C2_2 C3_2 C4_2 175.7(11) . . . . ?
C1_2 C6_2 C5_2 C4_2 7(2) . . . . ?
C2_2 C3_2 C4_2 C5_2 3(2) . . . . ?
C6_2 C5_2 C4_2 C3_2 -5(2) . . . . ?
